data_1511931
loop_
_publ_author_name
'Wang, Xiang'
'Wang, Shun-Yi'
'Ji, Shun-Jun'

_publ_section_title
;
 Isocyanide-based multicomponent reactions: catalyst-free stereoselective
 construction of polycyclic spiroindolines.
;
_journal_issue 8
_journal_name_full 'Organic letters'
_journal_page_first 1954
_journal_page_last 1957
_journal_paper_doi 10.1021/ol400606c
_journal_volume 15
_journal_year 2013
_chemical_formula_moiety 'C22 H15 N5'
_chemical_formula_sum 'C22 H15 N5'
_chemical_formula_weight 349.39
_chemical_name_systematic
; 
 ? 
;
_space_group_IT_number 61
_symmetry_cell_setting orthorhombic
_symmetry_space_group_name_Hall '-P 2ac 2ab'
_symmetry_space_group_name_H-M 'P b c a'
_atom_sites_solution_hydrogens geom
_atom_sites_solution_primary direct
_atom_sites_solution_secondary difmap
_audit_creation_method SHELXL-97
_cell_angle_alpha 90.00
_cell_angle_beta 90.00
_cell_angle_gamma 90.00
_cell_formula_units_Z 8
_cell_length_a 16.283(8)
_cell_length_b 10.980(6)
_cell_length_c 19.477(10)
_cell_measurement_reflns_used 5863
_cell_measurement_temperature 293(2)
_cell_measurement_theta_max 25.3
_cell_measurement_theta_min 3.1
_cell_volume 3482(3)
_computing_cell_refinement CrystalClear
_computing_data_collection CrystalClear
_computing_data_reduction CrystalStructure
_computing_structure_refinement 'SHELXL-97 (Sheldrick, 1997)'
_computing_structure_solution 'SHELXS-97 (Sheldrick, 1990)'
_diffrn_ambient_temperature 293(2)
_diffrn_detector_area_resol_mean 7.31
_diffrn_measured_fraction_theta_full 0.961
_diffrn_measured_fraction_theta_max 0.961
_diffrn_measurement_device_type 'Rigaku Mercury'
_diffrn_measurement_method \w
_diffrn_radiation_monochromator graphite
_diffrn_radiation_source 'fine-focus sealed tube'
_diffrn_radiation_type MoK\a
_diffrn_radiation_wavelength 0.71070
_diffrn_reflns_av_R_equivalents 0.1043
_diffrn_reflns_av_sigmaI/netI 0.0865
_diffrn_reflns_limit_h_max 19
_diffrn_reflns_limit_h_min -18
_diffrn_reflns_limit_k_max 13
_diffrn_reflns_limit_k_min -13
_diffrn_reflns_limit_l_max 21
_diffrn_reflns_limit_l_min -22
_diffrn_reflns_number 22116
_diffrn_reflns_theta_full 25.34
_diffrn_reflns_theta_max 25.34
_diffrn_reflns_theta_min 3.06
_exptl_absorpt_coefficient_mu 0.083
_exptl_absorpt_correction_T_max 0.976
_exptl_absorpt_correction_T_min 0.793
_exptl_absorpt_correction_type multi-scan
_exptl_absorpt_process_details 'Jacobson, R. (1998) Private communication'
_exptl_crystal_colour yellow
_exptl_crystal_density_diffrn 1.333
_exptl_crystal_density_method 'not measured'
_exptl_crystal_description block
_exptl_crystal_F_000 1456
_exptl_crystal_size_max 0.45
_exptl_crystal_size_mid 0.30
_exptl_crystal_size_min 0.30
_refine_diff_density_max 0.317
_refine_diff_density_min -0.330
_refine_diff_density_rms 0.080
_refine_ls_extinction_coef 0.073(10)
_refine_ls_extinction_expression Fc^*^=kFc[1+0.001xFc^2^\l^3^/sin(2\q)]^-1/4^
_refine_ls_extinction_method SHELXL
_refine_ls_goodness_of_fit_ref 1.004
_refine_ls_hydrogen_treatment mixed
_refine_ls_matrix_type full
_refine_ls_number_parameters 251
_refine_ls_number_reflns 3067
_refine_ls_number_restraints 2
_refine_ls_restrained_S_all 1.004
_refine_ls_R_factor_all 0.1567
_refine_ls_R_factor_gt 0.1081
_refine_ls_shift/su_max 0.000
_refine_ls_shift/su_mean 0.000
_refine_ls_structure_factor_coef Fsqd
_refine_ls_weighting_details 'calc w=1/[\s^2^(Fo^2^)+(0.1899P)^2^+0.0000P] where P=(Fo^2^+2Fc^2^)/3'
_refine_ls_weighting_scheme calc
_refine_ls_wR_factor_gt 0.2684
_refine_ls_wR_factor_ref 0.3309
_reflns_number_gt 1482
_reflns_number_total 3067
_reflns_threshold_expression >2sigma(I)
_cod_data_source_file ol400606c_si_002.cif
_cod_data_source_block shelxl
_cod_database_code 1511931

loop_
_symmetry_equiv_pos_as_xyz
'x, y, z'
'-x+1/2, -y, z+1/2'
'x+1/2, -y+1/2, -z'
'-x, y+1/2, -z+1/2'
'-x, -y, -z'
'x-1/2, y, -z-1/2'
'-x-1/2, y-1/2, z'
'x, -y-1/2, z-1/2'

loop_
_atom_site_label
_atom_site_type_symbol
_atom_site_fract_x
_atom_site_fract_y
_atom_site_fract_z
_atom_site_U_iso_or_equiv
_atom_site_adp_type
_atom_site_occupancy
_atom_site_symmetry_multiplicity
_atom_site_calc_flag
_atom_site_refinement_flags
N1 N 0.6160(3) 0.1449(4) 0.4484(2) 0.0998(14) Uani 1 1 d .
N2 N 0.7664(2) 0.2095(4) 0.6307(2) 0.0942(12) Uani 1 1 d .
N3 N 0.6246(2) -0.0339(3) 0.6446(2) 0.0839(11) Uani 1 1 d D
H3 H 0.653(3) -0.079(4) 0.618(2) 0.101 Uiso 1 1 d D
N4 N 0.4553(2) 0.2963(4) 0.6926(2) 0.0905(12) Uani 1 1 d D
H4 H 0.425(3) 0.356(3) 0.680(2) 0.109 Uiso 1 1 d D
N5 N 0.6429(4) 0.8540(5) 0.4715(3) 0.1324(19) Uani 1 1 d .
C1 C 0.6188(2) 0.1742(4) 0.5823(2) 0.0726(11) Uani 1 1 d .
C2 C 0.5719(2) 0.0593(4) 0.6158(2) 0.0778(12) Uani 1 1 d .
H2 H 0.5315 0.0246 0.5841 0.093 Uiso 1 1 calc R
C3 C 0.5301(2) 0.1194(4) 0.6780(2) 0.0740(12) Uani 1 1 d .
C4 C 0.5176(2) 0.2502(4) 0.6560(2) 0.0758(12) Uani 1 1 d .
C5 C 0.5677(2) 0.2866(4) 0.6045(2) 0.0728(11) Uani 1 1 d .
C6 C 0.6191(3) 0.1581(4) 0.5064(3) 0.0788(12) Uani 1 1 d .
C7 C 0.7034(3) 0.1878(4) 0.6076(2) 0.0767(12) Uani 1 1 d .
C8 C 0.6489(3) 0.0048(4) 0.7104(2) 0.0816(12) Uani 1 1 d .
C9 C 0.7111(3) -0.0382(5) 0.7513(2) 0.0894(14) Uani 1 1 d .
H9 H 0.7437 -0.1032 0.7374 0.107 Uiso 1 1 calc R
C10 C 0.7238(3) 0.0190(6) 0.8144(3) 0.1026(17) Uani 1 1 d .
H10 H 0.7652 -0.0090 0.8432 0.123 Uiso 1 1 calc R
C11 C 0.6758(4) 0.1167(5) 0.8350(3) 0.1016(16) Uani 1 1 d .
H11 H 0.6869 0.1553 0.8764 0.122 Uiso 1 1 calc R
C12 C 0.6118(3) 0.1571(4) 0.7946(2) 0.0868(13) Uani 1 1 d .
H12 H 0.5792 0.2221 0.8087 0.104 Uiso 1 1 calc R
C13 C 0.5970(3) 0.0990(4) 0.7325(2) 0.0780(12) Uani 1 1 d .
C14 C 0.4441(3) 0.0817(5) 0.7016(3) 0.0919(14) Uani 1 1 d .
H14A H 0.4467 0.0188 0.7365 0.110 Uiso 1 1 calc R
H14B H 0.4111 0.0529 0.6634 0.110 Uiso 1 1 calc R
C15 C 0.4096(3) 0.2018(4) 0.7311(3) 0.0971(15) Uani 1 1 d .
H15A H 0.3510 0.2084 0.7230 0.117 Uiso 1 1 calc R
H15B H 0.4201 0.2080 0.7800 0.117 Uiso 1 1 calc R
C16 C 0.5825(3) 0.4067(4) 0.5746(2) 0.0748(12) Uani 1 1 d .
C17 C 0.5313(3) 0.5081(4) 0.5904(2) 0.0803(12) Uani 1 1 d .
H17 H 0.4875 0.4974 0.6205 0.096 Uiso 1 1 calc R
C18 C 0.5448(3) 0.6209(4) 0.5625(2) 0.0856(13) Uani 1 1 d .
H18 H 0.5103 0.6853 0.5741 0.103 Uiso 1 1 calc R
C19 C 0.6097(3) 0.6403(4) 0.5170(2) 0.0832(13) Uani 1 1 d .
C20 C 0.6598(3) 0.5431(4) 0.5009(2) 0.0828(13) Uani 1 1 d .
H20 H 0.7033 0.5549 0.4707 0.099 Uiso 1 1 calc R
C21 C 0.6471(3) 0.4292(4) 0.5283(2) 0.0842(13) Uani 1 1 d .
H21 H 0.6820 0.3657 0.5160 0.101 Uiso 1 1 calc R
C22 C 0.6259(3) 0.7588(5) 0.4912(3) 0.0972(15) Uani 1 1 d .

loop_
_atom_site_aniso_label
_atom_site_aniso_U_11
_atom_site_aniso_U_22
_atom_site_aniso_U_33
_atom_site_aniso_U_23
_atom_site_aniso_U_13
_atom_site_aniso_U_12
N1 0.135(4) 0.088(3) 0.076(3) -0.005(2) -0.004(2) 0.008(2)
N2 0.084(3) 0.109(3) 0.090(3) -0.008(2) 0.002(2) -0.004(2)
N3 0.093(3) 0.074(2) 0.085(3) -0.0051(19) -0.0022(18) 0.0104(19)
N4 0.081(3) 0.088(3) 0.102(3) 0.004(2) 0.020(2) 0.008(2)
N5 0.154(5) 0.094(4) 0.149(4) 0.024(3) -0.014(3) -0.015(3)
C1 0.072(2) 0.078(3) 0.068(3) -0.001(2) -0.0039(18) 0.0031(19)
C2 0.074(2) 0.079(3) 0.080(3) -0.002(2) -0.0028(19) -0.0002(19)
C3 0.069(2) 0.075(3) 0.078(3) 0.004(2) 0.0016(18) -0.0022(19)
C4 0.072(2) 0.072(3) 0.084(3) -0.009(2) 0.0071(19) 0.0050(19)
C5 0.067(2) 0.069(3) 0.082(3) -0.001(2) 0.0002(19) 0.0044(18)
C6 0.087(3) 0.070(3) 0.079(3) -0.008(2) 0.006(2) 0.003(2)
C7 0.071(3) 0.084(3) 0.075(3) -0.007(2) 0.0041(19) 0.007(2)
C8 0.075(3) 0.082(3) 0.088(3) 0.007(2) 0.004(2) 0.001(2)
C9 0.081(3) 0.099(4) 0.089(4) 0.013(3) 0.001(2) 0.000(2)
C10 0.082(3) 0.130(5) 0.095(4) 0.022(3) -0.009(2) -0.012(3)
C11 0.101(4) 0.118(4) 0.086(3) -0.002(3) -0.003(3) -0.021(3)
C12 0.095(3) 0.090(3) 0.075(3) 0.001(2) 0.004(2) -0.011(2)
C13 0.073(2) 0.080(3) 0.081(3) 0.006(2) 0.001(2) -0.004(2)
C14 0.076(3) 0.097(3) 0.102(3) 0.004(3) 0.004(2) 0.003(2)
C15 0.084(3) 0.092(3) 0.115(4) 0.008(3) 0.021(3) -0.009(3)
C16 0.082(3) 0.075(3) 0.068(3) -0.009(2) 0.0016(19) 0.006(2)
C17 0.086(3) 0.080(3) 0.075(3) -0.007(2) 0.002(2) 0.007(2)
C18 0.093(3) 0.079(3) 0.085(3) 0.002(2) -0.010(2) 0.004(2)
C19 0.094(3) 0.074(3) 0.082(3) 0.000(2) -0.010(2) -0.008(2)
C20 0.088(3) 0.076(3) 0.085(3) 0.003(2) -0.007(2) -0.008(2)
C21 0.082(3) 0.080(3) 0.091(3) -0.007(2) 0.007(2) 0.000(2)
C22 0.116(4) 0.069(3) 0.107(4) 0.008(3) -0.020(3) -0.011(3)

loop_
_atom_type_symbol
_atom_type_description
_atom_type_scat_dispersion_real
_atom_type_scat_dispersion_imag
_atom_type_scat_source
C C 0.0033 0.0016 'International Tables Vol C Tables 4.2.6.8 and 6.1.1.4'
H H 0.0000 0.0000 'International Tables Vol C Tables 4.2.6.8 and 6.1.1.4'
N N 0.0061 0.0033 'International Tables Vol C Tables 4.2.6.8 and 6.1.1.4'

loop_
_geom_angle_atom_site_label_1
_geom_angle_atom_site_label_2
_geom_angle_atom_site_label_3
_geom_angle
C8 N3 C2 107.8(3)
C8 N3 H3 125(3)
C2 N3 H3 120(3)
C4 N4 C15 112.6(4)
C4 N4 H4 125(3)
C15 N4 H4 113(4)
C7 C1 C6 110.0(3)
C7 C1 C5 109.2(3)
C6 C1 C5 111.9(3)
C7 C1 C2 112.8(3)
C6 C1 C2 108.1(3)
C5 C1 C2 104.8(3)
N3 C2 C3 105.1(3)
N3 C2 C1 115.3(3)
C3 C2 C1 101.1(3)
N3 C2 H2 111.5
C3 C2 H2 111.5
C1 C2 H2 111.5
C4 C3 C14 102.6(3)
C4 C3 C13 115.4(4)
C14 C3 C13 113.6(4)
C4 C3 C2 104.1(3)
C14 C3 C2 121.7(4)
C13 C3 C2 99.7(3)
N4 C4 C5 137.6(4)
N4 C4 C3 108.1(4)
C5 C4 C3 114.2(3)
C4 C5 C16 131.4(4)
C4 C5 C1 107.2(4)
C16 C5 C1 121.2(4)
N1 C6 C1 177.3(5)
N2 C7 C1 172.6(5)
C9 C8 C13 121.4(4)
C9 C8 N3 129.1(4)
C13 C8 N3 109.5(4)
C8 C9 C10 117.7(5)
C8 C9 H9 121.1
C10 C9 H9 121.1
C11 C10 C9 121.3(5)
C11 C10 H10 119.4
C9 C10 H10 119.4
C12 C11 C10 120.7(5)
C12 C11 H11 119.6
C10 C11 H11 119.6
C11 C12 C13 118.6(5)
C11 C12 H12 120.7
C13 C12 H12 120.7
C12 C13 C8 120.1(4)
C12 C13 C3 131.1(4)
C8 C13 C3 108.8(4)
C3 C14 C15 102.3(4)
C3 C14 H14A 111.3
C15 C14 H14A 111.3
C3 C14 H14B 111.3
C15 C14 H14B 111.3
H14A C14 H14B 109.2
N4 C15 C14 103.2(4)
N4 C15 H15A 111.1
C14 C15 H15A 111.1
N4 C15 H15B 111.1
C14 C15 H15B 111.1
H15A C15 H15B 109.1
C21 C16 C17 116.1(4)
C21 C16 C5 122.5(4)
C17 C16 C5 121.5(4)
C18 C17 C16 121.8(4)
C18 C17 H17 119.1
C16 C17 H17 119.1
C17 C18 C19 120.7(4)
C17 C18 H18 119.7
C19 C18 H18 119.7
C20 C19 C18 118.4(4)
C20 C19 C22 121.2(5)
C18 C19 C22 120.3(5)
C21 C20 C19 121.7(5)
C21 C20 H20 119.1
C19 C20 H20 119.1
C20 C21 C16 121.3(4)
C20 C21 H21 119.3
C16 C21 H21 119.3
N5 C22 C19 176.7(6)

loop_
_geom_bond_atom_site_label_1
_geom_bond_atom_site_label_2
_geom_bond_distance
N1 C6 1.139(5)
N2 C7 1.145(5)
N3 C8 1.407(6)
N3 C2 1.450(5)
N3 H3 0.858(10)
N4 C4 1.339(5)
N4 C15 1.481(6)
N4 H4 0.857(10)
N5 C22 1.147(6)
C1 C7 1.471(6)
C1 C6 1.490(6)
C1 C5 1.550(6)
C1 C2 1.612(6)
C2 C3 1.537(6)
C2 H2 0.9800
C3 C4 1.512(6)
C3 C14 1.531(6)
C3 C13 1.538(6)
C4 C5 1.353(5)
C5 C16 1.462(6)
C8 C9 1.372(6)
C8 C13 1.403(6)
C9 C10 1.396(7)
C9 H9 0.9300
C10 C11 1.386(8)
C10 H10 0.9300
C11 C12 1.379(7)
C11 H11 0.9300
C12 C13 1.389(6)
C12 H12 0.9300
C14 C15 1.544(7)
C14 H14A 0.9700
C14 H14B 0.9700
C15 H15A 0.9700
C15 H15B 0.9700
C16 C21 1.408(6)
C16 C17 1.425(6)
C17 C18 1.371(6)
C17 H17 0.9300
C18 C19 1.395(6)
C18 H18 0.9300
C19 C20 1.380(6)
C19 C22 1.421(7)
C20 C21 1.376(6)
C20 H20 0.9300
C21 H21 0.9300

loop_
_geom_torsion_atom_site_label_1
_geom_torsion_atom_site_label_2
_geom_torsion_atom_site_label_3
_geom_torsion_atom_site_label_4
_geom_torsion
C8 N3 C2 C3 -29.2(4)
C8 N3 C2 C1 81.3(4)
C7 C1 C2 N3 -20.7(5)
C6 C1 C2 N3 101.1(4)
C5 C1 C2 N3 -139.4(4)
C7 C1 C2 C3 92.1(4)
C6 C1 C2 C3 -146.1(3)
C5 C1 C2 C3 -26.6(4)
N3 C2 C3 C4 148.2(3)
C1 C2 C3 C4 27.9(4)
N3 C2 C3 C14 -96.9(4)
C1 C2 C3 C14 142.8(4)
N3 C2 C3 C13 28.8(4)
C1 C2 C3 C13 -91.5(3)
C15 N4 C4 C5 165.1(5)
C15 N4 C4 C3 -11.0(5)
C14 C3 C4 N4 28.0(5)
C13 C3 C4 N4 -96.1(4)
C2 C3 C4 N4 155.8(4)
C14 C3 C4 C5 -149.2(4)
C13 C3 C4 C5 86.7(5)
C2 C3 C4 C5 -21.4(5)
N4 C4 C5 C16 12.5(9)
C3 C4 C5 C16 -171.5(4)
N4 C4 C5 C1 -172.5(5)
C3 C4 C5 C1 3.4(5)
C7 C1 C5 C4 -106.1(4)
C6 C1 C5 C4 132.0(4)
C2 C1 C5 C4 15.1(4)
C7 C1 C5 C16 69.5(5)
C6 C1 C5 C16 -52.5(5)
C2 C1 C5 C16 -169.4(4)
C7 C1 C6 N1 173(9)
C5 C1 C6 N1 -66(9)
C2 C1 C6 N1 49(10)
C6 C1 C7 N2 128(4)
C5 C1 C7 N2 5(4)
C2 C1 C7 N2 -111(4)
C2 N3 C8 C9 -164.7(5)
C2 N3 C8 C13 16.5(5)
C13 C8 C9 C10 -3.1(7)
N3 C8 C9 C10 178.3(4)
C8 C9 C10 C11 -0.7(7)
C9 C10 C11 C12 2.6(8)
C10 C11 C12 C13 -0.8(7)
C11 C12 C13 C8 -2.9(7)
C11 C12 C13 C3 177.9(4)
C9 C8 C13 C12 5.0(7)
N3 C8 C13 C12 -176.2(4)
C9 C8 C13 C3 -175.7(4)
N3 C8 C13 C3 3.1(5)
C4 C3 C13 C12 48.7(6)
C14 C3 C13 C12 -69.5(6)
C2 C3 C13 C12 159.5(4)
C4 C3 C13 C8 -130.5(4)
C14 C3 C13 C8 111.3(4)
C2 C3 C13 C8 -19.7(4)
C4 C3 C14 C15 -32.8(4)
C13 C3 C14 C15 92.5(5)
C2 C3 C14 C15 -148.4(4)
C4 N4 C15 C14 -10.5(5)
C3 C14 C15 N4 26.7(5)
C4 C5 C16 C21 169.4(4)
C1 C5 C16 C21 -4.9(6)
C4 C5 C16 C17 -11.0(7)
C1 C5 C16 C17 174.6(4)
C21 C16 C17 C18 -0.5(6)
C5 C16 C17 C18 180.0(4)
C16 C17 C18 C19 0.2(7)
C17 C18 C19 C20 0.0(6)
C17 C18 C19 C22 -176.6(4)
C18 C19 C20 C21 0.1(7)
C22 C19 C20 C21 176.7(4)
C19 C20 C21 C16 -0.4(7)
C17 C16 C21 C20 0.5(6)
C5 C16 C21 C20 -179.9(4)
C20 C19 C22 N5 -51(11)
C18 C19 C22 N5 125(11)
